data_2020983
loop_
_publ_author_name
'Sevin\,cek, Resul'
'Barut Celepci, Duygu'
'K\"okta\,s Koca, Serap'
'Akg\"ul, \"Ozlem'
'Ayg\"un, Muittin'

_publ_section_title
;
 Substituent position effect on the crystal structures of
 <i>N</i>-phenyl-2-phthalimidoethanesulfonamide derivatives
;
_journal_issue 1
_journal_name_full 'Acta Crystallographica Section C'
_journal_page_first 31
_journal_page_last 36
_journal_paper_doi 10.1107/S2053229617017442
_journal_volume 74
_journal_year 2018
_chemical_formula_iupac 'C17 H16 N2 O5 S'
_chemical_formula_moiety 'C17 H16 N2 O5 S'
_chemical_formula_sum 'C17 H16 N2 O5 S'
_chemical_formula_weight 360.38
_chemical_name_systematic
;
<i>N</i>-(4-Methoxyphenyl)-2-phthalimidoethanesulfonamide
;
_space_group_crystal_system monoclinic
_space_group_IT_number 14
_space_group_name_Hall '-P 2yn'
_space_group_name_H-M_alt 'P 1 21/n 1'
_symmetry_space_group_name_Hall '-P 2yn'
_symmetry_space_group_name_H-M 'P 1 21/n 1'
_atom_sites_solution_hydrogens difmap
_audit_creation_method
;
Olex2 1.2
(compiled 2016.02.19 svn.r3266 for OlexSys, GUI svn.r5155)
;
_cell_angle_alpha 90
_cell_angle_beta 99.838(8)
_cell_angle_gamma 90
_cell_formula_units_Z 4
_cell_length_a 10.9408(9)
_cell_length_b 7.2555(7)
_cell_length_c 21.1923(18)
_cell_measurement_reflns_used 1361
_cell_measurement_temperature 293(2)
_cell_measurement_theta_max 27.6070
_cell_measurement_theta_min 3.7460
_cell_volume 1657.5(3)
_computing_cell_refinement
;
CrysAlis PRO (Rigaku OD, 2015)
;
_computing_data_collection
;
CrysAlis PRO (Rigaku OD, 2015)
;
_computing_data_reduction
;
CrysAlis PRO (Rigaku OD, 2015)
;
_computing_molecular_graphics
;
<i>OLEX2</i> (Dolomanov <i>et al.</i>,  2009)
;
_computing_publication_material
;
<i>OLEX2</i> (Dolomanov <i>et al.</i>,  2009)
;
_computing_structure_refinement
;
SHELXL2016 (Sheldrick, 2015b)
;
_computing_structure_solution
;
SHELXT (Sheldrick, 2015a)
;
_diffrn_ambient_temperature 293(2)
_diffrn_detector_area_resol_mean 16.1333
_diffrn_measured_fraction_theta_full 0.992
_diffrn_measured_fraction_theta_max 0.992
_diffrn_measurement_device 'four-circle diffractometer'
_diffrn_measurement_device_type 'Rigaku OD Xcalibur Eos'
_diffrn_measurement_method '\w scans'
_diffrn_radiation_type MoK\a
_diffrn_radiation_wavelength 0.71073
_diffrn_reflns_av_R_equivalents 0.0192
_diffrn_reflns_limit_h_max 13
_diffrn_reflns_limit_h_min -9
_diffrn_reflns_limit_k_max 8
_diffrn_reflns_limit_k_min -4
_diffrn_reflns_limit_l_max 25
_diffrn_reflns_limit_l_min -18
_diffrn_reflns_number 5141
_diffrn_reflns_theta_full 25.023
_diffrn_reflns_theta_max 25.023
_diffrn_reflns_theta_min 2.972
_exptl_absorpt_coefficient_mu 0.227
_exptl_absorpt_correction_T_max 0.997
_exptl_absorpt_correction_T_min 0.979
_exptl_absorpt_correction_type analytical
_exptl_absorpt_process_details
;
[CrysAlis PRO (Rigaku OD, 2015), based on expressions
derived
by Clark & Reid (1995)]
;
_exptl_crystal_colour colourless
_exptl_crystal_density_diffrn 1.444
_exptl_crystal_description needle
_exptl_crystal_F_000 752
_exptl_crystal_size_max 0.531
_exptl_crystal_size_mid 0.415
_exptl_crystal_size_min 0.055
_refine_diff_density_max 0.134
_refine_diff_density_min -0.315
_refine_ls_extinction_method none
_refine_ls_goodness_of_fit_ref 1.062
_refine_ls_hydrogen_treatment refall
_refine_ls_matrix_type full
_refine_ls_number_parameters 290
_refine_ls_number_reflns 2907
_refine_ls_number_restraints 0
_refine_ls_restrained_S_all 1.062
_refine_ls_R_factor_all 0.0586
_refine_ls_R_factor_gt 0.0377
_refine_ls_shift/su_max 0.000
_refine_ls_shift/su_mean 0.000
_refine_ls_structure_factor_coef Fsqd
_refine_ls_weighting_details 'w=1/[\s^2^(Fo^2^)+(0.0416P)^2^+0.2139P] where P=(Fo^2^+2Fc^2^)/3'
_refine_ls_weighting_scheme calc
_refine_ls_wR_factor_gt 0.0851
_refine_ls_wR_factor_ref 0.0956
_reflns_number_gt 2153
_reflns_number_total 2907
_reflns_threshold_expression 'I > 2\s(I)'
_cod_data_source_file fn3251sup1.cif
_cod_data_source_block III
_cod_database_code 2020983
_shelx_space_group_comment
;
The symmetry employed for this shelxl refinement is uniquely defined
by the following loop, which should always be used as a source of
symmetry information in preference to the above space-group names.
They are only intended as comments.
;

loop_
_space_group_symop_operation_xyz
'x, y, z'
'-x+1/2, y+1/2, -z+1/2'
'-x, -y, -z'
'x-1/2, -y-1/2, z-1/2'

loop_
_atom_site_type_symbol
_atom_site_label
_atom_site_fract_x
_atom_site_fract_y
_atom_site_fract_z
_atom_site_U_iso_or_equiv
_atom_site_adp_type
_atom_site_calc_flag
_atom_site_occupancy
S S1 0.43556(4) 0.54727(8) 0.59432(2) 0.04821(18) Uani d 1
O O5 1.00320(13) 0.5216(2) 0.76716(7) 0.0621(5) Uani d 1
O O2 0.35392(13) 0.4831(2) 0.53852(7) 0.0641(5) Uani d 1
O O1 0.40466(13) 0.5129(2) 0.65539(7) 0.0654(5) Uani d 1
O O4 0.10455(15) 0.7307(3) 0.58806(8) 0.0753(5) Uani d 1
N N2 0.24268(15) 0.8706(3) 0.53338(8) 0.0507(5) Uani d 1
O O3 0.33224(14) 1.0018(3) 0.45398(9) 0.0794(6) Uani d 1
N N1 0.56844(17) 0.4530(3) 0.59052(10) 0.0609(6) Uani d 1
C C10 0.12470(18) 0.8725(3) 0.43301(10) 0.0466(5) Uani d 1
C C15 0.05539(17) 0.7886(3) 0.47369(10) 0.0474(5) Uani d 1
C C16 0.13006(19) 0.7881(3) 0.53876(11) 0.0519(5) Uani d 1
C C3 0.89736(17) 0.5165(3) 0.72260(9) 0.0452(5) Uani d 1
C C4 0.88529(19) 0.5988(3) 0.66360(10) 0.0473(5) Uani d 1
C C6 0.67772(18) 0.4833(3) 0.63749(10) 0.0467(5) Uani d 1
C C9 0.24536(19) 0.9256(3) 0.47103(11) 0.0522(5) Uani d 1
C C5 0.77489(19) 0.5823(3) 0.62138(10) 0.0498(6) Uani d 1
C C1 0.6900(2) 0.4030(4) 0.69689(11) 0.0567(6) Uani d 1
C C7 0.45669(19) 0.7861(3) 0.58534(12) 0.0534(6) Uani d 1
C C2 0.7984(2) 0.4204(4) 0.73947(11) 0.0578(6) Uani d 1
C C14 -0.0624(2) 0.7243(3) 0.45135(14) 0.0603(6) Uani d 1
C C11 0.0783(2) 0.8943(4) 0.36898(12) 0.0592(6) Uani d 1
C C13 -0.1085(2) 0.7452(4) 0.38774(14) 0.0666(7) Uani d 1
C C8 0.3417(2) 0.9009(4) 0.58732(13) 0.0620(6) Uani d 1
C C12 -0.0406(2) 0.8295(4) 0.34698(14) 0.0664(7) Uani d 1
C C17 1.1070(3) 0.6182(6) 0.75024(15) 0.0731(8) Uani d 1
H H4 0.9516(19) 0.666(3) 0.6511(9) 0.058(6) Uiso d 1
H H5 0.7677(17) 0.639(3) 0.5809(10) 0.057(6) Uiso d 1
H H7A 0.4918(18) 0.800(3) 0.5465(10) 0.060(6) Uiso d 1
H H1A 0.626(2) 0.337(3) 0.7088(10) 0.062(7) Uiso d 1
H H7B 0.519(2) 0.820(3) 0.6178(11) 0.066(7) Uiso d 1
H H14 -0.1082(19) 0.666(3) 0.4782(10) 0.060(7) Uiso d 1
H H11 0.126(2) 0.947(3) 0.3418(10) 0.061(7) Uiso d 1
H H13 -0.189(2) 0.703(3) 0.3715(10) 0.071(7) Uiso d 1
H H17A 1.133(2) 0.569(4) 0.7127(12) 0.076(8) Uiso d 1
H H2 0.8088(19) 0.365(3) 0.7806(11) 0.068(7) Uiso d 1
H H8A 0.305(2) 0.868(3) 0.6255(11) 0.072(7) Uiso d 1
H H17B 1.169(3) 0.604(4) 0.7857(13) 0.089(9) Uiso d 1
H H12 -0.076(2) 0.845(4) 0.2987(12) 0.080(7) Uiso d 1
H H1 0.583(3) 0.463(4) 0.5552(13) 0.085(10) Uiso d 1
H H8B 0.369(3) 1.034(4) 0.5859(13) 0.102(10) Uiso d 1
H H17C 1.086(3) 0.755(5) 0.7427(15) 0.126(13) Uiso d 1

loop_
_atom_site_aniso_label
_atom_site_aniso_U_11
_atom_site_aniso_U_22
_atom_site_aniso_U_33
_atom_site_aniso_U_12
_atom_site_aniso_U_13
_atom_site_aniso_U_23
S1 0.0349(3) 0.0580(4) 0.0499(3) -0.0043(2) 0.0022(2) 0.0011(3)
O5 0.0430(8) 0.0877(13) 0.0516(8) -0.0047(8) -0.0030(7) 0.0096(8)
O2 0.0424(8) 0.0764(12) 0.0678(10) -0.0062(8) -0.0071(7) -0.0159(9)
O1 0.0547(9) 0.0825(13) 0.0608(9) -0.0013(8) 0.0154(7) 0.0228(9)
O4 0.0704(11) 0.0883(14) 0.0737(11) -0.0066(10) 0.0314(9) 0.0097(10)
N2 0.0393(9) 0.0503(12) 0.0621(11) -0.0022(8) 0.0072(8) 0.0057(9)
O3 0.0487(10) 0.0961(15) 0.0922(12) -0.0251(9) 0.0084(9) 0.0315(11)
N1 0.0444(11) 0.0797(16) 0.0559(12) 0.0074(10) 0.0008(9) -0.0103(12)
C10 0.0370(11) 0.0376(12) 0.0659(13) 0.0030(9) 0.0106(10) 0.0043(11)
C15 0.0350(11) 0.0392(12) 0.0702(14) 0.0026(9) 0.0151(10) -0.0012(11)
C16 0.0448(12) 0.0450(13) 0.0698(14) 0.0025(10) 0.0207(11) 0.0027(12)
C3 0.0372(11) 0.0519(14) 0.0454(11) 0.0048(9) 0.0034(9) 0.0010(10)
C4 0.0402(11) 0.0519(14) 0.0515(12) 0.0003(10) 0.0126(10) 0.0072(11)
C6 0.0368(11) 0.0521(14) 0.0491(11) 0.0064(10) 0.0014(9) -0.0013(10)
C9 0.0387(12) 0.0455(13) 0.0730(14) -0.0004(10) 0.0112(10) 0.0103(12)
C5 0.0444(12) 0.0627(15) 0.0426(11) 0.0045(11) 0.0086(9) 0.0077(11)
C1 0.0411(12) 0.0641(16) 0.0653(14) -0.0036(12) 0.0098(11) 0.0175(13)
C7 0.0392(12) 0.0632(16) 0.0545(13) -0.0133(11) -0.0012(10) 0.0044(12)
C2 0.0485(13) 0.0719(17) 0.0523(12) -0.0013(12) 0.0064(10) 0.0231(13)
C14 0.0416(13) 0.0500(15) 0.0924(18) -0.0027(11) 0.0199(13) -0.0024(14)
C11 0.0539(14) 0.0543(15) 0.0700(15) 0.0040(12) 0.0121(12) 0.0076(13)
C13 0.0383(13) 0.0583(16) 0.099(2) 0.0011(12) -0.0007(13) -0.0128(15)
C8 0.0566(15) 0.0583(17) 0.0673(16) -0.0047(13) 0.0004(12) -0.0036(14)
C12 0.0556(15) 0.0602(16) 0.0771(17) 0.0114(13) -0.0063(13) -0.0065(14)
C17 0.0462(15) 0.105(3) 0.0650(17) -0.0168(16) 0.0008(13) -0.0030(19)

loop_
_atom_type_symbol
_atom_type_description
_atom_type_scat_dispersion_real
_atom_type_scat_dispersion_imag
_atom_type_scat_source
C C 0.0033 0.0016 'International Tables Vol C Tables 4.2.6.8 and 6.1.1.4'
H H 0.0000 0.0000 'International Tables Vol C Tables 4.2.6.8 and 6.1.1.4'
N N 0.0061 0.0033 'International Tables Vol C Tables 4.2.6.8 and 6.1.1.4'
O O 0.0106 0.0060 'International Tables Vol C Tables 4.2.6.8 and 6.1.1.4'
S S 0.1246 0.1234 'International Tables Vol C Tables 4.2.6.8 and 6.1.1.4'

loop_
_exptl_crystal_face_index_h
_exptl_crystal_face_index_k
_exptl_crystal_face_index_l
_exptl_crystal_face_perp_dist
15 0 -6 0.2298
-2 10 -5 0.1905
-1 4 27 0.0500
-1 0 -29 0.0433
1 -1 29 0.0110
-6 1 29 0.1166
-1 3 -28 0.0792
-4 -6 25 0.0996
-15 0 7 0.2546
1 1 29 0.0118
6 -7 -19 0.1858
0 0 -30 0.0521
12 6 -8 0.2741
3 -3 27 0.0500
6 0 -29 0.1316

loop_
_geom_angle_atom_site_label_1
_geom_angle_atom_site_label_2
_geom_angle_atom_site_label_3
_geom_angle
_geom_angle_publ_flag
O2 S1 N1 105.06(10) ?
O2 S1 C7 107.77(10) ?
O1 S1 O2 119.03(10) ?
O1 S1 N1 109.13(11) ?
O1 S1 C7 109.15(11) ?
N1 S1 C7 105.92(11) y
C3 O5 C17 117.11(18) ?
C16 N2 C8 123.57(19) ?
C9 N2 C16 111.43(17) ?
C9 N2 C8 124.96(18) ?
S1 N1 H1 110(2) ?
C6 N1 S1 123.26(16) y
C6 N1 H1 111(2) ?
C15 C10 C9 108.03(19) ?
C11 C10 C15 121.1(2) ?
C11 C10 C9 130.9(2) ?
C10 C15 C16 107.94(18) ?
C14 C15 C10 121.1(2) ?
C14 C15 C16 131.0(2) ?
O4 C16 N2 124.1(2) ?
O4 C16 C15 129.7(2) ?
N2 C16 C15 106.18(18) ?
O5 C3 C4 123.89(18) ?
O5 C3 C2 116.32(18) ?
C4 C3 C2 119.78(19) ?
C3 C4 C5 119.4(2) ?
C3 C4 H4 121.3(13) ?
C5 C4 H4 119.3(12) ?
C5 C6 N1 119.72(19) ?
C1 C6 N1 120.7(2) ?
C1 C6 C5 119.43(19) ?
N2 C9 C10 106.42(17) ?
O3 C9 N2 124.3(2) ?
O3 C9 C10 129.3(2) ?
C4 C5 H5 118.7(12) ?
C6 C5 C4 120.9(2) ?
C6 C5 H5 120.4(12) ?
C6 C1 H1A 120.9(14) ?
C2 C1 C6 120.2(2) ?
C2 C1 H1A 118.9(14) ?
S1 C7 H7A 105.9(14) ?
S1 C7 H7B 106.0(15) ?
C8 C7 S1 114.37(17) y
C8 C7 H7A 114.6(13) ?
C8 C7 H7B 110.4(15) ?
H7A C7 H7B 104.9(17) ?
C3 C2 H2 118.3(13) ?
C1 C2 C3 120.3(2) ?
C1 C2 H2 121.4(13) ?
C15 C14 H14 121.2(14) ?
C13 C14 C15 118.0(2) ?
C13 C14 H14 120.8(13) ?
C10 C11 C12 117.4(2) ?
C10 C11 H11 120.5(14) ?
C12 C11 H11 122.0(14) ?
C14 C13 C12 121.4(2) ?
C14 C13 H13 119.4(14) ?
C12 C13 H13 119.1(14) ?
N2 C8 C7 114.0(2) y
N2 C8 H8A 104.9(13) ?
N2 C8 H8B 107.7(17) ?
C7 C8 H8A 110.1(14) ?
C7 C8 H8B 106.0(17) ?
H8A C8 H8B 114(2) ?
C11 C12 H12 117.8(13) ?
C13 C12 C11 121.1(3) ?
C13 C12 H12 121.2(13) ?
O5 C17 H17A 112.7(16) ?
O5 C17 H17B 103.9(17) ?
O5 C17 H17C 110.5(18) ?
H17A C17 H17B 111(2) ?
H17A C17 H17C 108(2) ?
H17B C17 H17C 110(3) ?

loop_
_geom_bond_atom_site_label_1
_geom_bond_atom_site_label_2
_geom_bond_distance
_geom_bond_publ_flag
S1 O2 1.4324(15) ?
S1 O1 1.4145(14) ?
S1 N1 1.621(2) y
S1 C7 1.763(3) y
O5 C3 1.364(2) ?
O5 C17 1.431(3) ?
O4 C16 1.201(2) ?
N2 C16 1.392(3) ?
N2 C9 1.385(3) ?
N2 C8 1.451(3) ?
O3 C9 1.207(2) ?
N1 C6 1.436(3) ?
N1 H1 0.80(3) ?
C10 C15 1.383(3) ?
C10 C9 1.475(3) ?
C10 C11 1.374(3) ?
C15 C16 1.478(3) ?
C15 C14 1.376(3) ?
C3 C4 1.371(3) ?
C3 C2 1.385(3) ?
C4 C5 1.380(3) ?
C4 H4 0.95(2) ?
C6 C5 1.374(3) ?
C6 C1 1.372(3) ?
C5 H5 0.94(2) ?
C1 C2 1.368(3) ?
C1 H1A 0.92(2) ?
C7 C8 1.515(3) y
C7 H7A 0.97(2) ?
C7 H7B 0.92(2) ?
C2 H2 0.95(2) ?
C14 C13 1.365(3) ?
C14 H14 0.92(2) ?
C11 C12 1.386(3) ?
C11 H11 0.93(2) ?
C13 C12 1.375(4) ?
C13 H13 0.94(2) ?
C8 H8A 0.99(2) ?
C8 H8B 1.01(3) ?
C12 H12 1.04(2) ?
C17 H17A 0.96(3) ?
C17 H17B 0.93(3) ?
C17 H17C 1.03(4) ?

loop_
_geom_hbond_atom_site_label_D
_geom_hbond_atom_site_label_H
_geom_hbond_atom_site_label_A
_geom_hbond_site_symmetry_A
_geom_hbond_distance_DH
_geom_hbond_distance_HA
_geom_hbond_distance_DA
_geom_hbond_angle_DHA
C4 H4 O4 1_655 0.95(2) 2.36(2) 3.247(3) 155.7(17)
C7 H7A O3 3_676 0.97(2) 2.40(2) 3.009(3) 120.0(16)
N1 H1 O2 3_666 0.80(3) 2.24(3) 3.035(3) 172(3)

loop_
_geom_torsion_atom_site_label_1
_geom_torsion_atom_site_label_2
_geom_torsion_atom_site_label_3
_geom_torsion_atom_site_label_4
_geom_torsion
_geom_torsion_publ_flag
S1 N1 C6 C5 -110.8(2) ?
S1 N1 C6 C1 74.0(3) ?
S1 C7 C8 N2 -66.9(3) y
O5 C3 C4 C5 178.6(2) ?
O5 C3 C2 C1 -177.8(2) ?
O2 S1 N1 C6 179.29(19) ?
O2 S1 C7 C8 67.78(19) ?
O1 S1 N1 C6 -52.0(2) ?
O1 S1 C7 C8 -62.81(19) ?
N1 S1 C7 C8 179.82(17) y
N1 C6 C5 C4 -173.9(2) ?
N1 C6 C1 C2 174.7(2) ?
C10 C15 C16 O4 179.2(2) ?
C10 C15 C16 N2 -0.9(2) ?
C10 C15 C14 C13 0.3(3) ?
C10 C11 C12 C13 -0.6(4) ?
C15 C10 C9 N2 0.0(2) ?
C15 C10 C9 O3 180.0(2) ?
C15 C10 C11 C12 0.2(3) ?
C15 C14 C13 C12 -0.7(4) ?
C16 N2 C9 O3 179.4(2) ?
C16 N2 C9 C10 -0.6(2) ?
C16 N2 C8 C7 112.6(2) ?
C16 C15 C14 C13 179.5(2) ?
C3 C4 C5 C6 -0.6(3) ?
C4 C3 C2 C1 1.8(4) ?
C6 C1 C2 C3 -1.1(4) ?
C9 N2 C16 O4 -179.1(2) ?
C9 N2 C16 C15 0.9(2) ?
C9 N2 C8 C7 -70.2(3) ?
C9 C10 C15 C16 0.6(2) ?
C9 C10 C15 C14 179.92(19) ?
C9 C10 C11 C12 -179.8(2) ?
C5 C6 C1 C2 -0.5(4) ?
C1 C6 C5 C4 1.4(3) ?
C7 S1 N1 C6 65.4(2) y
C2 C3 C4 C5 -1.0(3) ?
C14 C15 C16 O4 -0.1(4) ?
C14 C15 C16 N2 179.8(2) ?
C14 C13 C12 C11 0.9(4) ?
C11 C10 C15 C16 -179.4(2) ?
C11 C10 C15 C14 -0.1(3) ?
C11 C10 C9 N2 180.0(2) ?
C11 C10 C9 O3 0.0(4) ?
C8 N2 C16 O4 -1.6(3) ?
C8 N2 C16 C15 178.47(19) ?
C8 N2 C9 O3 1.9(4) ?
C8 N2 C9 C10 -178.10(19) ?
C17 O5 C3 C4 -0.4(3) ?
C17 O5 C3 C2 179.2(3) ?
